data_7714485
loop_
_publ_author_name
'Suga, Yuto'
'Sunada, Yusuke'

_publ_section_title
;
 Reduction-induced hapticity increase in a silacycle-bridged biaryl-based
 ligand coordinated to an iron center.
;
_journal_issue 3
_journal_name_full 'Dalton transactions (Cambridge, England : 2003)'
_journal_page_first 862
_journal_page_last 865
_journal_paper_doi 10.1039/d3dt03788f
_journal_volume 53
_journal_year 2024
_chemical_formula_moiety 'C46 H73 Fe P2 Si'
_chemical_formula_sum 'C46 H73 Fe P2 Si'
_chemical_formula_weight 771.96
_space_group_crystal_system monoclinic
_space_group_IT_number 14
_space_group_name_Hall '-P 2ybc'
_space_group_name_H-M_alt 'P 1 21/c 1'
_atom_sites_solution_hydrogens geom
_atom_sites_solution_primary direct
_atom_sites_solution_secondary difmap
_audit_update_record
;
2023-10-11 deposited with the CCDC.	2023-11-15 downloaded from the CCDC.
;
_cell_angle_alpha 90.0000
_cell_angle_beta 96.6727(17)
_cell_angle_gamma 90.0000
_cell_formula_units_Z 4
_cell_length_a 12.3907(2)
_cell_length_b 17.3731(3)
_cell_length_c 19.8465(4)
_cell_measurement_reflns_used 21866
_cell_measurement_temperature 100
_cell_measurement_theta_max 21.69
_cell_measurement_theta_min 1.61
_cell_volume 4243.31(13)
_computing_cell_refinement 'CrysAlisPro 1.171.41.93a (Rigaku OD, 2020)'
_computing_data_collection 'CrysAlisPro 1.171.41.93a (Rigaku OD, 2020)'
_computing_data_reduction 'CrysAlisPro 1.171.41.93a (Rigaku OD, 2020)'
_computing_molecular_graphics 'CrystalStructure 4.2.5'
_computing_publication_material 'CrystalStructure 4.2.5 (Rigaku, 2017)'
_computing_structure_refinement 'SHELXL Version 2017/1 (Sheldrick, 2008)'
_computing_structure_solution 'SHELXT Version 2014/5 (Sheldrick, 2014)'
_diffrn_ambient_temperature 100
_diffrn_measured_fraction_theta_full 0.998
_diffrn_measured_fraction_theta_max 0.809
_diffrn_measurement_device_type 'Rigaku R-AXIS IV'
_diffrn_radiation_type synchrotron
_diffrn_radiation_wavelength 0.41440
_diffrn_reflns_av_R_equivalents 0.1176
_diffrn_reflns_Laue_measured_fraction_full 0.998
_diffrn_reflns_Laue_measured_fraction_max 0.809
_diffrn_reflns_limit_h_max 21
_diffrn_reflns_limit_h_min -21
_diffrn_reflns_limit_k_max 31
_diffrn_reflns_limit_k_min -30
_diffrn_reflns_limit_l_max 35
_diffrn_reflns_limit_l_min -31
_diffrn_reflns_number 167094
_diffrn_reflns_point_group_measured_fraction_full 0.998
_diffrn_reflns_point_group_measured_fraction_max 0.809
_diffrn_reflns_theta_full 14.397
_diffrn_reflns_theta_max 21.818
_diffrn_reflns_theta_min 1.494
_diffrn_standards_number 0
_exptl_absorpt_coefficient_mu 0.000
_exptl_absorpt_correction_T_max 1.000
_exptl_absorpt_correction_T_min 0.472
_exptl_absorpt_correction_type multi-scan
_exptl_absorpt_process_details
;
CrysAlisPro 1.171.41.93a (Rigaku Oxford Diffraction, 2020)
Empirical absorption correction using spherical harmonics,
implemented in SCALE3 ABSPACK scaling algorithm.
;
_exptl_crystal_colour brown
_exptl_crystal_density_diffrn 1.208
_exptl_crystal_density_method 'not measured'
_exptl_crystal_description platelet
_exptl_crystal_F_000 1676.00
_exptl_crystal_size_max 0.010
_exptl_crystal_size_mid 0.005
_exptl_crystal_size_min 0.002
_refine_diff_density_max 0.66
_refine_diff_density_min -0.60
_refine_ls_extinction_method none
_refine_ls_goodness_of_fit_ref 1.051
_refine_ls_hydrogen_treatment noref
_refine_ls_number_parameters 456
_refine_ls_number_reflns 20732
_refine_ls_number_restraints 0
_refine_ls_R_factor_all 0.0758
_refine_ls_R_factor_gt 0.0464
_refine_ls_shift/su_max 0.002
_refine_ls_structure_factor_coef Fsqd
_refine_ls_weighting_details 'w = 1/[\s^2^(Fo^2^)+(0.0316P)^2^+0.8296P] where P=(Fo^2^+2Fc^2^)/3'
_refine_ls_weighting_scheme calc
_refine_ls_wR_factor_gt 0.1060
_refine_ls_wR_factor_ref 0.1164
_reflns_Friedel_coverage 0.000
_reflns_number_gt 14819
_reflns_number_total 20732
_reflns_threshold_expression F^2^>2.0\s(F^2^)
_cod_data_source_file d3dt03788f2.cif
_cod_data_source_block Fe(C20H25Si)(dcype)
_cod_depositor_comments 'Adding full bibliography for 7714484--7714485.cif.'
_cod_database_code 7714485

loop_
_space_group_symop_id
_space_group_symop_operation_xyz
1 +X,+Y,+Z
2 -X,1/2+Y,1/2-Z
3 -X,-Y,-Z
4 +X,-1/2-Y,-1/2+Z

loop_
_atom_site_label
_atom_site_type_symbol
_atom_site_fract_x
_atom_site_fract_y
_atom_site_fract_z
_atom_site_U_iso_or_equiv
_atom_site_adp_type
_atom_site_occupancy
_atom_site_site_symmetry_order
_atom_site_calc_flag
_atom_site_refinement_flags_posn
_atom_site_refinement_flags_adp
_atom_site_refinement_flags_occupancy
_atom_site_disorder_assembly
_atom_site_disorder_group
Fe1 Fe 0.57091(2) 0.40082(2) 0.74625(2) 0.01623(4) Uani 1 1 d . . . . .
P1 P 0.45410(2) 0.32778(2) 0.79255(2) 0.01635(6) Uani 1 1 d . . . . .
P2 P 0.69460(2) 0.31296(2) 0.78029(2) 0.01588(6) Uani 1 1 d . . . . .
Si1 Si 0.85908(3) 0.53302(2) 0.63086(2) 0.01792(6) Uani 1 1 d . . . . .
C1 C 0.80781(10) 0.52669(7) 0.71327(6) 0.0196(2) Uani 1 1 d . . . . .
H1 H 0.853301 0.539011 0.752396 0.024 Uiso 1 1 calc R U . . .
C2 C 0.42397(11) 0.47506(9) 0.60578(7) 0.0278(3) Uani 1 1 d . . . . .
H2A H 0.368345 0.512469 0.610570 0.033 Uiso 1 1 calc R U . . .
H2B H 0.392683 0.424441 0.603742 0.033 Uiso 1 1 calc R U . . .
H2C H 0.455905 0.485003 0.564832 0.033 Uiso 1 1 calc R U . . .
C3 C 0.70233(10) 0.50383(6) 0.71821(6) 0.01802(19) Uani 1 1 d . . . . .
C4 C 0.65889(10) 0.50508(7) 0.78350(6) 0.0201(2) Uani 1 1 d . . . . .
H4 H 0.706816 0.501267 0.823053 0.024 Uiso 1 1 calc R U . . .
C5 C 0.54785(11) 0.51180(7) 0.78856(6) 0.0217(2) Uani 1 1 d . . . . .
H5 H 0.522902 0.523335 0.829819 0.026 Uiso 1 1 calc R U . . .
C6 C 0.47369(10) 0.50055(7) 0.72893(7) 0.0223(2) Uani 1 1 d . . . . .
H6 H 0.399590 0.506609 0.731076 0.027 Uiso 1 1 calc R U . . .
C7 C 0.51095(10) 0.48023(7) 0.66622(6) 0.0203(2) Uani 1 1 d . . . . .
C8 C 0.62615(9) 0.47010(6) 0.66278(6) 0.01757(19) Uani 1 1 d . . . . .
C9 C 0.66744(10) 0.43982(7) 0.60017(6) 0.01820(19) Uani 1 1 d . . . . .
C10 C 0.60734(10) 0.38276(7) 0.56127(6) 0.0212(2) Uani 1 1 d . . . . .
H10 H 0.541226 0.366662 0.574266 0.025 Uiso 1 1 calc R U . . .
C11 C 0.64402(11) 0.34996(8) 0.50416(7) 0.0245(2) Uani 1 1 d . . . . .
H11 H 0.601761 0.313377 0.479103 0.029 Uiso 1 1 calc R U . . .
C12 C 0.74411(12) 0.37183(8) 0.48435(7) 0.0257(2) Uani 1 1 d . . . . .
H12 H 0.769199 0.350089 0.446276 0.031 Uiso 1 1 calc R U . . .
C13 C 0.80547(11) 0.42669(8) 0.52265(6) 0.0227(2) Uani 1 1 d . . . . .
H13 H 0.872678 0.440692 0.509950 0.027 Uiso 1 1 calc R U . . .
C14 C 0.76964(10) 0.46191(7) 0.58003(6) 0.01854(19) Uani 1 1 d . . . . .
C15 C 0.83812(11) 0.63177(7) 0.58958(6) 0.0211(2) Uani 1 1 d . . . . .
H15 H 0.862492 0.670374 0.624028 0.025 Uiso 1 1 calc R U . . .
C16 C 0.90318(12) 0.64435(8) 0.52901(7) 0.0271(3) Uani 1 1 d . . . . .
H16A H 0.887601 0.694578 0.510177 0.033 Uiso 1 1 calc R U . . .
H16B H 0.883076 0.606001 0.495033 0.033 Uiso 1 1 calc R U . . .
H16C H 0.979464 0.640325 0.544028 0.033 Uiso 1 1 calc R U . . .
C17 C 0.71608(11) 0.64575(8) 0.56775(7) 0.0265(2) Uani 1 1 d . . . . .
H17A H 0.691557 0.612395 0.530532 0.032 Uiso 1 1 calc R U . . .
H17B H 0.704981 0.698387 0.553950 0.032 Uiso 1 1 calc R U . . .
H17C H 0.675786 0.635153 0.605196 0.032 Uiso 1 1 calc R U . . .
C18 C 1.00978(10) 0.50961(7) 0.63435(7) 0.0222(2) Uani 1 1 d . . . . .
H18 H 1.029968 0.514382 0.588232 0.027 Uiso 1 1 calc R U . . .
C19 C 1.07668(12) 0.56869(9) 0.67903(9) 0.0331(3) Uani 1 1 d . . . . .
H19A H 1.152689 0.558431 0.678419 0.040 Uiso 1 1 calc R U . . .
H19B H 1.058851 0.565037 0.724716 0.040 Uiso 1 1 calc R U . . .
H19C H 1.060333 0.619555 0.661887 0.040 Uiso 1 1 calc R U . . .
C20 C 1.03919(12) 0.42772(8) 0.65938(8) 0.0287(3) Uani 1 1 d . . . . .
H20A H 1.017403 0.420702 0.703837 0.034 Uiso 1 1 calc R U . . .
H20B H 1.116254 0.420339 0.661189 0.034 Uiso 1 1 calc R U . . .
H20C H 1.002284 0.390977 0.628751 0.034 Uiso 1 1 calc R U . . .
C21 C 0.51490(9) 0.23306(7) 0.81979(6) 0.0187(2) Uani 1 1 d . . . . .
H21A H 0.483347 0.214777 0.859334 0.022 Uiso 1 1 calc R U . . .
H21B H 0.499015 0.195673 0.783703 0.022 Uiso 1 1 calc R U . . .
C22 C 0.63867(9) 0.24124(7) 0.83692(6) 0.0188(2) Uani 1 1 d . . . . .
H22A H 0.672960 0.191713 0.831880 0.023 Uiso 1 1 calc R U . . .
H22B H 0.655195 0.257404 0.883771 0.023 Uiso 1 1 calc R U . . .
C23 C 0.33083(9) 0.29954(7) 0.73470(6) 0.01808(19) Uani 1 1 d . . . . .
H23 H 0.290359 0.347049 0.722890 0.022 Uiso 1 1 calc R U . . .
C24 C 0.36345(10) 0.26665(8) 0.66795(6) 0.0227(2) Uani 1 1 d . . . . .
H24A H 0.411916 0.302352 0.648914 0.027 Uiso 1 1 calc R U . . .
H24B H 0.401938 0.218450 0.676971 0.027 Uiso 1 1 calc R U . . .
C25 C 0.26262(11) 0.25305(9) 0.61681(7) 0.0265(3) Uani 1 1 d . . . . .
H25A H 0.226672 0.301777 0.605708 0.032 Uiso 1 1 calc R U . . .
H25B H 0.284581 0.231578 0.575385 0.032 Uiso 1 1 calc R U . . .
C26 C 0.18321(11) 0.19788(8) 0.64578(7) 0.0276(3) Uani 1 1 d . . . . .
H26A H 0.118565 0.192269 0.613562 0.033 Uiso 1 1 calc R U . . .
H26B H 0.216742 0.147606 0.652640 0.033 Uiso 1 1 calc R U . . .
C27 C 0.15122(10) 0.22769(8) 0.71317(7) 0.0234(2) Uani 1 1 d . . . . .
H27A H 0.105957 0.189732 0.732183 0.028 Uiso 1 1 calc R U . . .
H27B H 0.108985 0.274489 0.705168 0.028 Uiso 1 1 calc R U . . .
C28 C 0.25149(10) 0.24426(7) 0.76426(6) 0.0212(2) Uani 1 1 d . . . . .
H28A H 0.288504 0.196278 0.776818 0.025 Uiso 1 1 calc R U . . .
H28B H 0.228353 0.266714 0.804968 0.025 Uiso 1 1 calc R U . . .
C29 C 0.39400(9) 0.35541(7) 0.87112(6) 0.01850(19) Uani 1 1 d . . . . .
H29 H 0.352727 0.310687 0.883944 0.022 Uiso 1 1 calc R U . . .
C30 C 0.48194(10) 0.37118(8) 0.93108(6) 0.0223(2) Uani 1 1 d . . . . .
H30A H 0.530773 0.327459 0.937278 0.027 Uiso 1 1 calc R U . . .
H30B H 0.524151 0.415894 0.921036 0.027 Uiso 1 1 calc R U . . .
C31 C 0.43026(12) 0.38538(9) 0.99672(7) 0.0268(3) Uani 1 1 d . . . . .
H31A H 0.393980 0.338861 1.009075 0.032 Uiso 1 1 calc R U . . .
H31B H 0.486773 0.397563 1.033177 0.032 Uiso 1 1 calc R U . . .
C32 C 0.34812(12) 0.45152(9) 0.98820(7) 0.0289(3) Uani 1 1 d . . . . .
H32A H 0.312871 0.456533 1.029141 0.035 Uiso 1 1 calc R U . . .
H32B H 0.385842 0.499333 0.981459 0.035 Uiso 1 1 calc R U . . .
C33 C 0.26254(11) 0.43722(8) 0.92782(7) 0.0262(2) Uani 1 1 d . . . . .
H33A H 0.214712 0.481496 0.921688 0.031 Uiso 1 1 calc R U . . .
H33B H 0.218990 0.392986 0.937298 0.031 Uiso 1 1 calc R U . . .
C34 C 0.31350(10) 0.42276(8) 0.86194(6) 0.0218(2) Uani 1 1 d . . . . .
H34A H 0.256748 0.411150 0.825467 0.026 Uiso 1 1 calc R U . . .
H34B H 0.350985 0.468796 0.849663 0.026 Uiso 1 1 calc R U . . .
C35 C 0.75219(9) 0.24484(7) 0.72119(6) 0.01731(19) Uani 1 1 d . . . . .
H35 H 0.798641 0.208708 0.749224 0.021 Uiso 1 1 calc R U . . .
C36 C 0.82385(10) 0.28394(7) 0.67324(6) 0.0208(2) Uani 1 1 d . . . . .
H36A H 0.881305 0.312482 0.699661 0.025 Uiso 1 1 calc R U . . .
H36B H 0.780459 0.320142 0.644383 0.025 Uiso 1 1 calc R U . . .
C37 C 0.87416(11) 0.22441(8) 0.62892(7) 0.0255(2) Uani 1 1 d . . . . .
H37A H 0.915791 0.250829 0.597480 0.031 Uiso 1 1 calc R U . . .
H37B H 0.923508 0.191563 0.657520 0.031 Uiso 1 1 calc R U . . .
C38 C 0.78676(12) 0.17478(8) 0.58905(7) 0.0265(2) Uani 1 1 d . . . . .
H38A H 0.743097 0.206576 0.556198 0.032 Uiso 1 1 calc R U . . .
H38B H 0.821219 0.135212 0.564490 0.032 Uiso 1 1 calc R U . . .
C39 C 0.71345(11) 0.13704(8) 0.63638(7) 0.0249(2) Uani 1 1 d . . . . .
H39A H 0.755608 0.100546 0.665604 0.030 Uiso 1 1 calc R U . . .
H39B H 0.655944 0.108912 0.609607 0.030 Uiso 1 1 calc R U . . .
C40 C 0.66314(10) 0.19690(7) 0.68013(7) 0.0218(2) Uani 1 1 d . . . . .
H40A H 0.619710 0.171011 0.710891 0.026 Uiso 1 1 calc R U . . .
H40B H 0.615691 0.230682 0.651226 0.026 Uiso 1 1 calc R U . . .
C41 C 0.81855(9) 0.35060(7) 0.83259(6) 0.01710(19) Uani 1 1 d . . . . .
H41 H 0.845058 0.393558 0.807053 0.021 Uiso 1 1 calc R U . . .
C42 C 0.91506(10) 0.29517(7) 0.84836(6) 0.0205(2) Uani 1 1 d . . . . .
H42A H 0.893915 0.252877 0.875917 0.025 Uiso 1 1 calc R U . . .
H42B H 0.935236 0.273994 0.806369 0.025 Uiso 1 1 calc R U . . .
C43 C 1.01302(10) 0.33739(8) 0.88634(7) 0.0237(2) Uani 1 1 d . . . . .
H43A H 1.071515 0.300883 0.897786 0.028 Uiso 1 1 calc R U . . .
H43B H 1.038611 0.376087 0.856739 0.028 Uiso 1 1 calc R U . . .
C44 C 0.98468(10) 0.37618(9) 0.95137(7) 0.0251(2) Uani 1 1 d . . . . .
H44A H 0.968377 0.337109 0.983612 0.030 Uiso 1 1 calc R U . . .
H44B H 1.046644 0.405584 0.971671 0.030 Uiso 1 1 calc R U . . .
C45 C 0.88664(10) 0.42969(7) 0.93616(6) 0.0221(2) Uani 1 1 d . . . . .
H45A H 0.905109 0.471704 0.907416 0.027 Uiso 1 1 calc R U . . .
H45B H 0.867197 0.451370 0.978141 0.027 Uiso 1 1 calc R U . . .
C46 C 0.79003(10) 0.38468(7) 0.90043(6) 0.0193(2) Uani 1 1 d . . . . .
H46A H 0.727810 0.418616 0.891717 0.023 Uiso 1 1 calc R U . . .
H46B H 0.770740 0.343372 0.929668 0.023 Uiso 1 1 calc R U . . .

loop_
_atom_site_aniso_label
_atom_site_aniso_U_11
_atom_site_aniso_U_22
_atom_site_aniso_U_33
_atom_site_aniso_U_23
_atom_site_aniso_U_13
_atom_site_aniso_U_12
Fe1 0.01606(7) 0.01727(7) 0.01584(7) 0.00148(5) 0.00386(5) 0.00044(6)
P1 0.01477(11) 0.01802(12) 0.01651(12) 0.00145(9) 0.00281(9) -0.00013(10)
P2 0.01541(12) 0.01676(12) 0.01566(12) 0.00007(9) 0.00257(9) 0.00023(10)
Si1 0.01955(14) 0.01718(14) 0.01781(14) 0.00060(10) 0.00553(11) -0.00091(11)
C1 0.0214(5) 0.0206(5) 0.0170(5) 0.0000(4) 0.0032(4) -0.0032(4)
C2 0.0223(5) 0.0348(7) 0.0257(6) 0.0063(5) -0.0004(5) 0.0052(5)
C3 0.0215(5) 0.0160(4) 0.0171(5) 0.0012(3) 0.0045(4) 0.0010(4)
C4 0.0252(5) 0.0187(5) 0.0172(5) -0.0005(4) 0.0063(4) -0.0021(4)
C5 0.0260(5) 0.0188(5) 0.0218(5) 0.0003(4) 0.0099(4) 0.0016(4)
C6 0.0220(5) 0.0212(5) 0.0251(6) 0.0040(4) 0.0078(4) 0.0046(4)
C7 0.0201(5) 0.0208(5) 0.0204(5) 0.0048(4) 0.0042(4) 0.0029(4)
C8 0.0189(5) 0.0176(5) 0.0166(5) 0.0020(4) 0.0040(4) 0.0008(4)
C9 0.0202(5) 0.0186(5) 0.0159(5) 0.0014(4) 0.0026(4) 0.0011(4)
C10 0.0221(5) 0.0224(5) 0.0188(5) 0.0001(4) 0.0018(4) -0.0020(4)
C11 0.0282(6) 0.0255(6) 0.0192(5) -0.0039(4) 0.0007(4) -0.0018(5)
C12 0.0306(6) 0.0278(6) 0.0192(5) -0.0047(4) 0.0057(5) 0.0000(5)
C13 0.0251(5) 0.0240(5) 0.0201(5) -0.0012(4) 0.0071(4) 0.0000(5)
C14 0.0207(5) 0.0181(5) 0.0174(5) 0.0012(4) 0.0045(4) 0.0002(4)
C15 0.0258(5) 0.0194(5) 0.0189(5) 0.0008(4) 0.0065(4) 0.0001(4)
C16 0.0327(6) 0.0264(6) 0.0237(6) 0.0061(5) 0.0094(5) 0.0011(5)
C17 0.0289(6) 0.0239(6) 0.0270(6) 0.0011(5) 0.0046(5) 0.0066(5)
C18 0.0202(5) 0.0214(5) 0.0255(6) 0.0021(4) 0.0052(4) -0.0015(4)
C19 0.0260(6) 0.0266(6) 0.0457(9) 0.0001(6) -0.0003(6) -0.0041(5)
C20 0.0236(6) 0.0227(6) 0.0399(8) 0.0050(5) 0.0043(5) 0.0023(5)
C21 0.0172(4) 0.0189(5) 0.0203(5) 0.0023(4) 0.0031(4) -0.0010(4)
C22 0.0178(5) 0.0206(5) 0.0179(5) 0.0034(4) 0.0023(4) 0.0003(4)
C23 0.0159(4) 0.0206(5) 0.0179(5) 0.0004(4) 0.0024(4) 0.0002(4)
C24 0.0207(5) 0.0290(6) 0.0187(5) -0.0013(4) 0.0034(4) 0.0021(5)
C25 0.0237(5) 0.0365(7) 0.0188(5) -0.0037(5) -0.0002(4) 0.0047(5)
C26 0.0233(6) 0.0299(6) 0.0283(6) -0.0066(5) -0.0023(5) 0.0006(5)
C27 0.0182(5) 0.0258(6) 0.0256(6) 0.0005(4) -0.0001(4) -0.0020(4)
C28 0.0179(5) 0.0250(5) 0.0206(5) 0.0015(4) 0.0016(4) -0.0030(4)
C29 0.0179(4) 0.0206(5) 0.0176(5) -0.0002(4) 0.0045(4) -0.0019(4)
C30 0.0201(5) 0.0279(6) 0.0189(5) -0.0005(4) 0.0023(4) -0.0031(4)
C31 0.0273(6) 0.0354(7) 0.0181(5) -0.0017(5) 0.0044(4) -0.0056(5)
C32 0.0283(6) 0.0342(7) 0.0254(6) -0.0101(5) 0.0080(5) -0.0054(5)
C33 0.0217(5) 0.0314(6) 0.0266(6) -0.0069(5) 0.0080(5) -0.0028(5)
C34 0.0194(5) 0.0248(5) 0.0219(5) -0.0019(4) 0.0053(4) 0.0007(4)
C35 0.0178(4) 0.0174(4) 0.0169(5) -0.0002(3) 0.0030(4) 0.0001(4)
C36 0.0224(5) 0.0201(5) 0.0207(5) -0.0001(4) 0.0062(4) -0.0012(4)
C37 0.0261(6) 0.0268(6) 0.0253(6) -0.0038(5) 0.0096(5) 0.0010(5)
C38 0.0310(6) 0.0276(6) 0.0214(6) -0.0054(4) 0.0045(5) 0.0022(5)
C39 0.0264(6) 0.0244(6) 0.0237(6) -0.0073(4) 0.0019(5) -0.0026(5)
C40 0.0190(5) 0.0239(5) 0.0223(5) -0.0043(4) 0.0019(4) -0.0012(4)
C41 0.0160(4) 0.0186(5) 0.0168(5) -0.0014(4) 0.0021(4) -0.0003(4)
C42 0.0174(5) 0.0215(5) 0.0223(5) -0.0033(4) 0.0004(4) 0.0016(4)
C43 0.0167(5) 0.0290(6) 0.0253(6) -0.0068(5) 0.0015(4) 0.0005(4)
C44 0.0191(5) 0.0336(6) 0.0221(6) -0.0068(5) 0.0009(4) -0.0012(5)
C45 0.0217(5) 0.0240(5) 0.0211(5) -0.0059(4) 0.0042(4) -0.0013(4)
C46 0.0177(5) 0.0229(5) 0.0176(5) -0.0029(4) 0.0032(4) 0.0005(4)

loop_
_atom_type_symbol
_atom_type_description
_atom_type_scat_dispersion_real
_atom_type_scat_dispersion_imag
_atom_type_scat_source
C C 0.0000 0.0000
;
International Tables for Crystallography
(Vol. C, Tables 4.2.6.8 and 6.1.1.4)
;
H H 0.0000 0.0000
;
International Tables for Crystallography
(Vol. C, Table 6.1.1.4)
;
Fe Fe 0.0000 0.0000
;
International Tables for Crystallography
(Vol. C, Tables 4.2.6.8 and 6.1.1.4)
;
P P 0.0000 0.0000
;
International Tables for Crystallography
(Vol. C, Tables 4.2.6.8 and 6.1.1.4)
;
Si Si 0.0000 0.0000
;
International Tables for Crystallography
(Vol. C, Tables 4.2.6.8 and 6.1.1.4)
;

loop_
_geom_angle_atom_site_label_1
_geom_angle_atom_site_label_2
_geom_angle_atom_site_label_3
_geom_angle
_geom_angle_site_symmetry_1
_geom_angle_site_symmetry_3
_geom_angle_publ_flag
C6 Fe1 C5 39.17(5) . . ?
C6 Fe1 C7 38.72(5) . . ?
C5 Fe1 C7 70.34(5) . . ?
C6 Fe1 C4 68.31(5) . . ?
C5 Fe1 C4 37.56(5) . . ?
C7 Fe1 C4 80.58(5) . . ?
C6 Fe1 P1 98.64(4) . . ?
C5 Fe1 P1 103.39(3) . . ?
C7 Fe1 P1 119.07(3) . . ?
C4 Fe1 P1 131.18(3) . . ?
C6 Fe1 P2 167.40(4) . . ?
C5 Fe1 P2 128.50(4) . . ?
C7 Fe1 P2 145.97(3) . . ?
C4 Fe1 P2 99.61(4) . . ?
P1 Fe1 P2 86.595(12) . . ?
C6 Fe1 C8 69.74(4) . . ?
C5 Fe1 C8 82.58(4) . . ?
C7 Fe1 C8 38.51(4) . . ?
C4 Fe1 C8 67.67(4) . . ?
P1 Fe1 C8 153.88(3) . . ?
P2 Fe1 C8 109.83(3) . . ?
C21 P1 C23 102.75(5) . . ?
C21 P1 C29 99.89(5) . . ?
C23 P1 C29 101.77(5) . . ?
C21 P1 Fe1 111.50(4) . . ?
C23 P1 Fe1 115.15(4) . . ?
C29 P1 Fe1 123.02(4) . . ?
C22 P2 C35 98.70(5) . . ?
C22 P2 C41 103.77(5) . . ?
C35 P2 C41 102.80(5) . . ?
C22 P2 Fe1 110.63(4) . . ?
C35 P2 Fe1 123.21(4) . . ?
C41 P2 Fe1 115.06(4) . . ?
C1 Si1 C14 101.36(5) . . ?
C1 Si1 C18 113.36(6) . . ?
C14 Si1 C18 113.25(6) . . ?
C1 Si1 C15 113.27(5) . . ?
C14 Si1 C15 108.63(6) . . ?
C18 Si1 C15 106.98(6) . . ?
C3 C1 Si1 120.80(9) . . ?
C3 C1 H1 119.6 . . ?
Si1 C1 H1 119.6 . . ?
C7 C2 H2A 109.5 . . ?
C7 C2 H2B 109.5 . . ?
H2A C2 H2B 109.5 . . ?
C7 C2 H2C 109.5 . . ?
H2A C2 H2C 109.5 . . ?
H2B C2 H2C 109.5 . . ?
C1 C3 C4 120.56(11) . . ?
C1 C3 C8 125.94(10) . . ?
C4 C3 C8 113.29(10) . . ?
C5 C4 C3 122.22(12) . . ?
C5 C4 Fe1 68.81(7) . . ?
C3 C4 Fe1 84.77(7) . . ?
C5 C4 H4 118.9 . . ?
C3 C4 H4 118.9 . . ?
Fe1 C4 H4 117.9 . . ?
C4 C5 C6 118.33(11) . . ?
C4 C5 Fe1 73.63(7) . . ?
C6 C5 Fe1 69.66(7) . . ?
C4 C5 H5 120.8 . . ?
C6 C5 H5 120.8 . . ?
Fe1 C5 H5 127.9 . . ?
C7 C6 C5 121.17(11) . . ?
C7 C6 Fe1 72.67(7) . . ?
C5 C6 Fe1 71.17(7) . . ?
C7 C6 H6 119.4 . . ?
C5 C6 H6 119.4 . . ?
Fe1 C6 H6 129.2 . . ?
C6 C7 C8 119.60(11) . . ?
C6 C7 C2 115.67(11) . . ?
C8 C7 C2 124.64(11) . . ?
C6 C7 Fe1 68.61(7) . . ?
C8 C7 Fe1 72.63(7) . . ?
C2 C7 Fe1 133.77(9) . . ?
C7 C8 C3 117.56(10) . . ?
C7 C8 C9 121.14(11) . . ?
C3 C8 C9 120.38(10) . . ?
C7 C8 Fe1 68.87(6) . . ?
C3 C8 Fe1 83.44(7) . . ?
C9 C8 Fe1 126.53(8) . . ?
C10 C9 C14 117.69(11) . . ?
C10 C9 C8 119.44(10) . . ?
C14 C9 C8 122.71(11) . . ?
C11 C10 C9 122.05(12) . . ?
C11 C10 H10 119.0 . . ?
C9 C10 H10 119.0 . . ?
C10 C11 C12 120.18(12) . . ?
C10 C11 H11 119.9 . . ?
C12 C11 H11 119.9 . . ?
C13 C12 C11 118.69(12) . . ?
C13 C12 H12 120.7 . . ?
C11 C12 H12 120.7 . . ?
C12 C13 C14 122.43(12) . . ?
C12 C13 H13 118.8 . . ?
C14 C13 H13 118.8 . . ?
C13 C14 C9 118.93(11) . . ?
C13 C14 Si1 119.94(9) . . ?
C9 C14 Si1 121.06(9) . . ?
C16 C15 C17 110.09(11) . . ?
C16 C15 Si1 113.96(9) . . ?
C17 C15 Si1 110.03(9) . . ?
C16 C15 H15 107.5 . . ?
C17 C15 H15 107.5 . . ?
Si1 C15 H15 107.5 . . ?
C15 C16 H16A 109.5 . . ?
C15 C16 H16B 109.5 . . ?
H16A C16 H16B 109.5 . . ?
C15 C16 H16C 109.5 . . ?
H16A C16 H16C 109.5 . . ?
H16B C16 H16C 109.5 . . ?
C15 C17 H17A 109.5 . . ?
C15 C17 H17B 109.5 . . ?
H17A C17 H17B 109.5 . . ?
C15 C17 H17C 109.5 . . ?
H17A C17 H17C 109.5 . . ?
H17B C17 H17C 109.5 . . ?
C19 C18 C20 109.91(12) . . ?
C19 C18 Si1 109.85(9) . . ?
C20 C18 Si1 113.84(9) . . ?
C19 C18 H18 107.7 . . ?
C20 C18 H18 107.7 . . ?
Si1 C18 H18 107.7 . . ?
C18 C19 H19A 109.5 . . ?
C18 C19 H19B 109.5 . . ?
H19A C19 H19B 109.5 . . ?
C18 C19 H19C 109.5 . . ?
H19A C19 H19C 109.5 . . ?
H19B C19 H19C 109.5 . . ?
C18 C20 H20A 109.5 . . ?
C18 C20 H20B 109.5 . . ?
H20A C20 H20B 109.5 . . ?
C18 C20 H20C 109.5 . . ?
H20A C20 H20C 109.5 . . ?
H20B C20 H20C 109.5 . . ?
C22 C21 P1 109.97(8) . . ?
C22 C21 H21A 109.7 . . ?
P1 C21 H21A 109.7 . . ?
C22 C21 H21B 109.7 . . ?
P1 C21 H21B 109.7 . . ?
H21A C21 H21B 108.2 . . ?
C21 C22 P2 111.06(8) . . ?
C21 C22 H22A 109.4 . . ?
P2 C22 H22A 109.4 . . ?
C21 C22 H22B 109.4 . . ?
P2 C22 H22B 109.4 . . ?
H22A C22 H22B 108.0 . . ?
C28 C23 C24 109.87(10) . . ?
C28 C23 P1 116.30(8) . . ?
C24 C23 P1 110.42(8) . . ?
C28 C23 H23 106.6 . . ?
C24 C23 H23 106.6 . . ?
P1 C23 H23 106.6 . . ?
C25 C24 C23 110.59(10) . . ?
C25 C24 H24A 109.5 . . ?
C23 C24 H24A 109.5 . . ?
C25 C24 H24B 109.5 . . ?
C23 C24 H24B 109.5 . . ?
H24A C24 H24B 108.1 . . ?
C26 C25 C24 110.93(11) . . ?
C26 C25 H25A 109.5 . . ?
C24 C25 H25A 109.5 . . ?
C26 C25 H25B 109.5 . . ?
C24 C25 H25B 109.5 . . ?
H25A C25 H25B 108.0 . . ?
C27 C26 C25 111.07(11) . . ?
C27 C26 H26A 109.4 . . ?
C25 C26 H26A 109.4 . . ?
C27 C26 H26B 109.4 . . ?
C25 C26 H26B 109.4 . . ?
H26A C26 H26B 108.0 . . ?
C26 C27 C28 111.64(11) . . ?
C26 C27 H27A 109.3 . . ?
C28 C27 H27A 109.3 . . ?
C26 C27 H27B 109.3 . . ?
C28 C27 H27B 109.3 . . ?
H27A C27 H27B 108.0 . . ?
C27 C28 C23 111.64(10) . . ?
C27 C28 H28A 109.3 . . ?
C23 C28 H28A 109.3 . . ?
C27 C28 H28B 109.3 . . ?
C23 C28 H28B 109.3 . . ?
H28A C28 H28B 108.0 . . ?
C34 C29 C30 110.34(10) . . ?
C34 C29 P1 114.44(8) . . ?
C30 C29 P1 112.06(8) . . ?
C34 C29 H29 106.5 . . ?
C30 C29 H29 106.5 . . ?
P1 C29 H29 106.5 . . ?
C31 C30 C29 110.86(10) . . ?
C31 C30 H30A 109.5 . . ?
C29 C30 H30A 109.5 . . ?
C31 C30 H30B 109.5 . . ?
C29 C30 H30B 109.5 . . ?
H30A C30 H30B 108.1 . . ?
C32 C31 C30 111.34(11) . . ?
C32 C31 H31A 109.4 . . ?
C30 C31 H31A 109.4 . . ?
C32 C31 H31B 109.4 . . ?
C30 C31 H31B 109.4 . . ?
H31A C31 H31B 108.0 . . ?
C33 C32 C31 110.91(11) . . ?
C33 C32 H32A 109.5 . . ?
C31 C32 H32A 109.5 . . ?
C33 C32 H32B 109.5 . . ?
C31 C32 H32B 109.5 . . ?
H32A C32 H32B 108.0 . . ?
C32 C33 C34 112.22(11) . . ?
C32 C33 H33A 109.2 . . ?
C34 C33 H33A 109.2 . . ?
C32 C33 H33B 109.2 . . ?
C34 C33 H33B 109.2 . . ?
H33A C33 H33B 107.9 . . ?
C29 C34 C33 110.43(11) . . ?
C29 C34 H34A 109.6 . . ?
C33 C34 H34A 109.6 . . ?
C29 C34 H34B 109.6 . . ?
C33 C34 H34B 109.6 . . ?
H34A C34 H34B 108.1 . . ?
C36 C35 C40 110.03(10) . . ?
C36 C35 P2 113.61(8) . . ?
C40 C35 P2 111.92(8) . . ?
C36 C35 H35 107.0 . . ?
C40 C35 H35 107.0 . . ?
P2 C35 H35 107.0 . . ?
C35 C36 C37 111.09(10) . . ?
C35 C36 H36A 109.4 . . ?
C37 C36 H36A 109.4 . . ?
C35 C36 H36B 109.4 . . ?
C37 C36 H36B 109.4 . . ?
H36A C36 H36B 108.0 . . ?
C38 C37 C36 111.43(11) . . ?
C38 C37 H37A 109.3 . . ?
C36 C37 H37A 109.3 . . ?
C38 C37 H37B 109.3 . . ?
C36 C37 H37B 109.3 . . ?
H37A C37 H37B 108.0 . . ?
C39 C38 C37 111.06(11) . . ?
C39 C38 H38A 109.4 . . ?
C37 C38 H38A 109.4 . . ?
C39 C38 H38B 109.4 . . ?
C37 C38 H38B 109.4 . . ?
H38A C38 H38B 108.0 . . ?
C38 C39 C40 111.53(11) . . ?
C38 C39 H39A 109.3 . . ?
C40 C39 H39A 109.3 . . ?
C38 C39 H39B 109.3 . . ?
C40 C39 H39B 109.3 . . ?
H39A C39 H39B 108.0 . . ?
C39 C40 C35 110.70(10) . . ?
C39 C40 H40A 109.5 . . ?
C35 C40 H40A 109.5 . . ?
C39 C40 H40B 109.5 . . ?
C35 C40 H40B 109.5 . . ?
H40A C40 H40B 108.1 . . ?
C42 C41 C46 108.22(10) . . ?
C42 C41 P2 117.58(8) . . ?
C46 C41 P2 111.15(8) . . ?
C42 C41 H41 106.4 . . ?
C46 C41 H41 106.4 . . ?
P2 C41 H41 106.4 . . ?
C43 C42 C41 110.58(10) . . ?
C43 C42 H42A 109.5 . . ?
C41 C42 H42A 109.5 . . ?
C43 C42 H42B 109.5 . . ?
C41 C42 H42B 109.5 . . ?
H42A C42 H42B 108.1 . . ?
C44 C43 C42 112.16(10) . . ?
C44 C43 H43A 109.2 . . ?
C42 C43 H43A 109.2 . . ?
C44 C43 H43B 109.2 . . ?
C42 C43 H43B 109.2 . . ?
H43A C43 H43B 107.9 . . ?
C45 C44 C43 110.79(11) . . ?
C45 C44 H44A 109.5 . . ?
C43 C44 H44A 109.5 . . ?
C45 C44 H44B 109.5 . . ?
C43 C44 H44B 109.5 . . ?
H44A C44 H44B 108.1 . . ?
C44 C45 C46 109.90(10) . . ?
C44 C45 H45A 109.7 . . ?
C46 C45 H45A 109.7 . . ?
C44 C45 H45B 109.7 . . ?
C46 C45 H45B 109.7 . . ?
H45A C45 H45B 108.2 . . ?
C45 C46 C41 110.62(9) . . ?
C45 C46 H46A 109.5 . . ?
C41 C46 H46A 109.5 . . ?
C45 C46 H46B 109.5 . . ?
C41 C46 H46B 109.5 . . ?
H46A C46 H46B 108.1 . . ?

loop_
_geom_bond_atom_site_label_1
_geom_bond_atom_site_label_2
_geom_bond_distance
_geom_bond_site_symmetry_2
_geom_bond_publ_flag
Fe1 C6 2.1154(12) . ?
Fe1 C5 2.1354(12) . ?
Fe1 C7 2.1687(12) . ?
Fe1 C4 2.1974(12) . ?
Fe1 P1 2.2042(3) . ?
Fe1 P2 2.2125(3) . ?
Fe1 C8 2.2191(11) . ?
P1 C21 1.8636(12) . ?
P1 C23 1.8666(12) . ?
P1 C29 1.8672(12) . ?
P2 C22 1.8646(12) . ?
P2 C35 1.8654(11) . ?
P2 C41 1.8690(12) . ?
Si1 C1 1.8253(12) . ?
Si1 C14 1.8741(13) . ?
Si1 C18 1.9044(13) . ?
Si1 C15 1.9058(13) . ?
C1 C3 1.3803(17) . ?
C1 H1 0.9300 . ?
C2 C7 1.5194(19) . ?
C2 H2A 0.9600 . ?
C2 H2B 0.9600 . ?
C2 H2C 0.9600 . ?
C3 C4 1.4599(16) . ?
C3 C8 1.4843(17) . ?
C4 C5 1.3961(18) . ?
C4 H4 0.9300 . ?
C5 C6 1.4250(19) . ?
C5 H5 0.9300 . ?
C6 C7 1.4213(17) . ?
C6 H6 0.9300 . ?
C7 C8 1.4476(17) . ?
C8 C9 1.4935(16) . ?
C9 C10 1.4141(17) . ?
C9 C14 1.4242(16) . ?
C10 C11 1.3913(18) . ?
C10 H10 0.9300 . ?
C11 C12 1.3966(19) . ?
C11 H11 0.9300 . ?
C12 C13 1.3892(19) . ?
C12 H12 0.9300 . ?
C13 C14 1.4092(17) . ?
C13 H13 0.9300 . ?
C15 C16 1.5390(17) . ?
C15 C17 1.5430(19) . ?
C15 H15 0.9800 . ?
C16 H16A 0.9600 . ?
C16 H16B 0.9600 . ?
C16 H16C 0.9600 . ?
C17 H17A 0.9600 . ?
C17 H17B 0.9600 . ?
C17 H17C 0.9600 . ?
C18 C19 1.535(2) . ?
C18 C20 1.5366(19) . ?
C18 H18 0.9800 . ?
C19 H19A 0.9600 . ?
C19 H19B 0.9600 . ?
C19 H19C 0.9600 . ?
C20 H20A 0.9600 . ?
C20 H20B 0.9600 . ?
C20 H20C 0.9600 . ?
C21 C22 1.5384(16) . ?
C21 H21A 0.9700 . ?
C21 H21B 0.9700 . ?
C22 H22A 0.9700 . ?
C22 H22B 0.9700 . ?
C23 C28 1.5384(17) . ?
C23 C24 1.5391(17) . ?
C23 H23 0.9800 . ?
C24 C25 1.5337(18) . ?
C24 H24A 0.9700 . ?
C24 H24B 0.9700 . ?
C25 C26 1.533(2) . ?
C25 H25A 0.9700 . ?
C25 H25B 0.9700 . ?
C26 C27 1.529(2) . ?
C26 H26A 0.9700 . ?
C26 H26B 0.9700 . ?
C27 C28 1.5367(18) . ?
C27 H27A 0.9700 . ?
C27 H27B 0.9700 . ?
C28 H28A 0.9700 . ?
C28 H28B 0.9700 . ?
C29 C34 1.5346(17) . ?
C29 C30 1.5417(17) . ?
C29 H29 0.9800 . ?
C30 C31 1.5369(18) . ?
C30 H30A 0.9700 . ?
C30 H30B 0.9700 . ?
C31 C32 1.531(2) . ?
C31 H31A 0.9700 . ?
C31 H31B 0.9700 . ?
C32 C33 1.525(2) . ?
C32 H32A 0.9700 . ?
C32 H32B 0.9700 . ?
C33 C34 1.5373(18) . ?
C33 H33A 0.9700 . ?
C33 H33B 0.9700 . ?
C34 H34A 0.9700 . ?
C34 H34B 0.9700 . ?
C35 C36 1.5337(16) . ?
C35 C40 1.5382(17) . ?
C35 H35 0.9800 . ?
C36 C37 1.5362(17) . ?
C36 H36A 0.9700 . ?
C36 H36B 0.9700 . ?
C37 C38 1.531(2) . ?
C37 H37A 0.9700 . ?
C37 H37B 0.9700 . ?
C38 C39 1.528(2) . ?
C38 H38A 0.9700 . ?
C38 H38B 0.9700 . ?
C39 C40 1.5329(18) . ?
C39 H39A 0.9700 . ?
C39 H39B 0.9700 . ?
C40 H40A 0.9700 . ?
C40 H40B 0.9700 . ?
C41 C42 1.5389(16) . ?
C41 C46 1.5489(16) . ?
C41 H41 0.9800 . ?
C42 C43 1.5385(17) . ?
C42 H42A 0.9700 . ?
C42 H42B 0.9700 . ?
C43 C44 1.5324(18) . ?
C43 H43A 0.9700 . ?
C43 H43B 0.9700 . ?
C44 C45 1.5316(19) . ?
C44 H44A 0.9700 . ?
C44 H44B 0.9700 . ?
C45 C46 1.5330(17) . ?
C45 H45A 0.9700 . ?
C45 H45B 0.9700 . ?
C46 H46A 0.9700 . ?
C46 H46B 0.9700 . ?

loop_
_geom_torsion_atom_site_label_1
_geom_torsion_atom_site_label_2
_geom_torsion_atom_site_label_3
_geom_torsion_atom_site_label_4
_geom_torsion
_geom_torsion_site_symmetry_1
_geom_torsion_site_symmetry_2
_geom_torsion_site_symmetry_3
_geom_torsion_site_symmetry_4
_geom_torsion_publ_flag
C14 Si1 C1 C3 -25.86(11) . . . . ?
C18 Si1 C1 C3 -147.55(10) . . . . ?
C15 Si1 C1 C3 90.31(11) . . . . ?
Si1 C1 C3 C4 -174.80(9) . . . . ?
Si1 C1 C3 C8 10.87(17) . . . . ?
C1 C3 C4 C5 154.81(12) . . . . ?
C8 C3 C4 C5 -30.19(16) . . . . ?
C1 C3 C4 Fe1 -144.32(11) . . . . ?
C8 C3 C4 Fe1 30.68(9) . . . . ?
C3 C4 C5 C6 13.66(18) . . . . ?
Fe1 C4 C5 C6 -55.25(10) . . . . ?
C3 C4 C5 Fe1 68.90(11) . . . . ?
C4 C5 C6 C7 2.25(18) . . . . ?
Fe1 C5 C6 C7 -54.96(11) . . . . ?
C4 C5 C6 Fe1 57.22(10) . . . . ?
C5 C6 C7 C8 0.53(18) . . . . ?
Fe1 C6 C7 C8 -53.75(10) . . . . ?
C5 C6 C7 C2 -176.22(12) . . . . ?
Fe1 C6 C7 C2 129.50(11) . . . . ?
C5 C6 C7 Fe1 54.28(11) . . . . ?
C6 C7 C8 C3 -18.24(16) . . . . ?
C2 C7 C8 C3 158.20(12) . . . . ?
Fe1 C7 C8 C3 -70.13(9) . . . . ?
C6 C7 C8 C9 172.69(11) . . . . ?
C2 C7 C8 C9 -10.87(18) . . . . ?
Fe1 C7 C8 C9 120.81(10) . . . . ?
C6 C7 C8 Fe1 51.89(10) . . . . ?
C2 C7 C8 Fe1 -131.68(13) . . . . ?
C1 C3 C8 C7 -153.74(12) . . . . ?
C4 C3 C8 C7 31.57(15) . . . . ?
C1 C3 C8 C9 15.41(18) . . . . ?
C4 C3 C8 C9 -159.27(10) . . . . ?
C1 C3 C8 Fe1 144.25(12) . . . . ?
C4 C3 C8 Fe1 -30.43(9) . . . . ?
C7 C8 C9 C10 -36.03(16) . . . . ?
C3 C8 C9 C10 155.21(11) . . . . ?
Fe1 C8 C9 C10 49.57(15) . . . . ?
C7 C8 C9 C14 148.60(12) . . . . ?
C3 C8 C9 C14 -20.16(17) . . . . ?
Fe1 C8 C9 C14 -125.79(11) . . . . ?
C14 C9 C10 C11 -1.55(18) . . . . ?
C8 C9 C10 C11 -177.14(12) . . . . ?
C9 C10 C11 C12 1.4(2) . . . . ?
C10 C11 C12 C13 -0.1(2) . . . . ?
C11 C12 C13 C14 -1.0(2) . . . . ?
C12 C13 C14 C9 0.87(19) . . . . ?
C12 C13 C14 Si1 177.94(11) . . . . ?
C10 C9 C14 C13 0.41(17) . . . . ?
C8 C9 C14 C13 175.86(11) . . . . ?
C10 C9 C14 Si1 -176.62(9) . . . . ?
C8 C9 C14 Si1 -1.18(16) . . . . ?
C1 Si1 C14 C13 -155.76(10) . . . . ?
C18 Si1 C14 C13 -34.00(12) . . . . ?
C15 Si1 C14 C13 84.69(11) . . . . ?
C1 Si1 C14 C9 21.24(11) . . . . ?
C18 Si1 C14 C9 143.00(10) . . . . ?
C15 Si1 C14 C9 -98.30(10) . . . . ?
C23 P1 C21 C22 151.86(8) . . . . ?
C29 P1 C21 C22 -103.56(8) . . . . ?
Fe1 P1 C21 C22 27.99(9) . . . . ?
P1 C21 C22 P2 -34.65(10) . . . . ?
C35 P2 C22 C21 -102.04(9) . . . . ?
C41 P2 C22 C21 152.41(8) . . . . ?
Fe1 P2 C22 C21 28.48(9) . . . . ?
C21 P1 C23 C28 54.73(10) . . . . ?
C29 P1 C23 C28 -48.39(10) . . . . ?
Fe1 P1 C23 C28 176.15(7) . . . . ?
C21 P1 C23 C24 -71.32(9) . . . . ?
C29 P1 C23 C24 -174.44(9) . . . . ?
Fe1 P1 C23 C24 50.10(9) . . . . ?
C28 C23 C24 C25 57.67(14) . . . . ?
P1 C23 C24 C25 -172.74(9) . . . . ?
C23 C24 C25 C26 -58.21(14) . . . . ?
C24 C25 C26 C27 56.15(15) . . . . ?
C25 C26 C27 C28 -54.21(15) . . . . ?
C26 C27 C28 C23 54.62(14) . . . . ?
C24 C23 C28 C27 -55.93(13) . . . . ?
P1 C23 C28 C27 177.74(9) . . . . ?
C21 P1 C29 C34 -166.45(9) . . . . ?
C23 P1 C29 C34 -61.07(10) . . . . ?
Fe1 P1 C29 C34 69.71(9) . . . . ?
C21 P1 C29 C30 66.97(9) . . . . ?
C23 P1 C29 C30 172.35(9) . . . . ?
Fe1 P1 C29 C30 -56.87(10) . . . . ?
C34 C29 C30 C31 57.21(13) . . . . ?
P1 C29 C30 C31 -174.02(9) . . . . ?
C29 C30 C31 C32 -56.33(15) . . . . ?
C30 C31 C32 C33 54.77(15) . . . . ?
C31 C32 C33 C34 -54.91(16) . . . . ?
C30 C29 C34 C33 -56.61(13) . . . . ?
P1 C29 C34 C33 175.92(9) . . . . ?
C32 C33 C34 C29 56.08(15) . . . . ?
C22 P2 C35 C36 -170.00(9) . . . . ?
C41 P2 C35 C36 -63.64(9) . . . . ?
Fe1 P2 C35 C36 68.26(9) . . . . ?
C22 P2 C35 C40 64.64(9) . . . . ?
C41 P2 C35 C40 170.99(8) . . . . ?
Fe1 P2 C35 C40 -57.11(9) . . . . ?
C40 C35 C36 C37 -57.01(13) . . . . ?
P2 C35 C36 C37 176.62(9) . . . . ?
C35 C36 C37 C38 55.97(15) . . . . ?
C36 C37 C38 C39 -54.53(15) . . . . ?
C37 C38 C39 C40 55.09(15) . . . . ?
C38 C39 C40 C35 -56.73(15) . . . . ?
C36 C35 C40 C39 57.29(13) . . . . ?
P2 C35 C40 C39 -175.40(9) . . . . ?
C22 P2 C41 C42 68.43(10) . . . . ?
C35 P2 C41 C42 -34.00(10) . . . . ?
Fe1 P2 C41 C42 -170.58(7) . . . . ?
C22 P2 C41 C46 -57.04(9) . . . . ?
C35 P2 C41 C46 -159.47(8) . . . . ?
Fe1 P2 C41 C46 63.95(9) . . . . ?
C46 C41 C42 C43 -57.99(13) . . . . ?
P2 C41 C42 C43 175.11(8) . . . . ?
C41 C42 C43 C44 55.98(15) . . . . ?
C42 C43 C44 C45 -54.43(15) . . . . ?
C43 C44 C45 C46 56.00(14) . . . . ?
C44 C45 C46 C41 -60.27(13) . . . . ?
C42 C41 C46 C45 60.95(13) . . . . ?
P2 C41 C46 C45 -168.51(8) . . . . ?
